data_7226328
loop_
_publ_author_name
'Kuz'mina, Lyudmila G.'
'Vedernikov, Artem I.'
'Howard, Judith A. K.'
'Bezzubov, Stanislav I.'
'Alfimov, Michael V.'
'Gromov, Sergey P.'

_publ_section_title
;
 Peculiarities of styryl dyes of the benzoselenazole series crystal
 packings and their influence on solid phase [2 + 2] photocycloaddition
 reaction with single crystal retention
;
_journal_issue 39
_journal_name_full CrystEngComm
_journal_page_first 7506
_journal_paper_doi 10.1039/C6CE01426G
_journal_volume 18
_journal_year 2016
_chemical_formula_moiety 'C19 H20 N O2 Se, C7 H7 O3 S, C3 H3 O, H2 O'
_chemical_formula_sum 'C29 H32 N O7 S Se'
_chemical_formula_weight 617.58
_chemical_name_systematic
;
 ? 
;
_space_group_crystal_system triclinic
_space_group_IT_number 2
_space_group_name_Hall '-P 1'
_space_group_name_H-M_alt 'P -1'
_symmetry_space_group_name_Hall '-P 1'
_symmetry_space_group_name_H-M 'P -1'
_atom_sites_solution_hydrogens geom
_atom_sites_solution_primary direct
_atom_sites_solution_secondary difmap
_audit_creation_date 2015-07-17
_audit_creation_method
;
Olex2 1.2-alpha
(compiled 2015.07.16 svn.r3196 for OlexSys, GUI svn.r5069)
;
_audit_update_record
;
2016-04-17 deposited with the CCDC.
2016-08-22 downloaded from the CCDC.
;
_cell_angle_alpha 108.909(4)
_cell_angle_beta 92.576(3)
_cell_angle_gamma 96.008(3)
_cell_formula_units_Z 2
_cell_length_a 7.2675(2)
_cell_length_b 12.9365(6)
_cell_length_c 15.3429(6)
_cell_measurement_reflns_used 7162
_cell_measurement_temperature 153.15
_cell_measurement_theta_max 32.4506
_cell_measurement_theta_min 2.7549
_cell_volume 1352.36(10)
_computing_molecular_graphics 'Olex2 (Dolomanov et al., 2009)'
_computing_publication_material 'Olex2 (Dolomanov et al., 2009)'
_computing_structure_refinement 'XL (Sheldrick, 2008)'
_computing_structure_solution 'ShelXS-1997 (Sheldrick, 2008)'
_diffrn_ambient_temperature 153.15
_diffrn_measured_fraction_theta_full 0.999
_diffrn_measured_fraction_theta_max 0.999
_diffrn_measurement_device_type 'multiwire proportional'
_diffrn_measurement_method 'phi and omega scans'
_diffrn_radiation_monochromator graphite
_diffrn_radiation_type MoK\a
_diffrn_radiation_wavelength 0.71073
_diffrn_reflns_av_R_equivalents 0.0692
_diffrn_reflns_av_unetI/netI 0.0638
_diffrn_reflns_limit_h_max 9
_diffrn_reflns_limit_h_min -9
_diffrn_reflns_limit_k_max 16
_diffrn_reflns_limit_k_min -16
_diffrn_reflns_limit_l_max 19
_diffrn_reflns_limit_l_min -19
_diffrn_reflns_number 24708
_diffrn_reflns_theta_full 27.50
_diffrn_reflns_theta_max 27.50
_diffrn_reflns_theta_min 2.76
_diffrn_source 'fine-focus sealed tube'
_exptl_absorpt_coefficient_mu 1.515
_exptl_absorpt_correction_T_max 1.00000
_exptl_absorpt_correction_T_min 0.83885
_exptl_absorpt_correction_type multi-scan
_exptl_crystal_colour orange
_exptl_crystal_colour_primary orange
_exptl_crystal_density_diffrn 1.517
_exptl_crystal_density_method 'not measured'
_exptl_crystal_description prism
_exptl_crystal_F_000 638
_exptl_crystal_size_max 0.44
_exptl_crystal_size_mid 0.42
_exptl_crystal_size_min 0.14
_refine_diff_density_max 1.436
_refine_diff_density_min -1.700
_refine_diff_density_rms 0.097
_refine_ls_extinction_method none
_refine_ls_goodness_of_fit_ref 1.097
_refine_ls_hydrogen_treatment mixed
_refine_ls_matrix_type full
_refine_ls_number_parameters 368
_refine_ls_number_reflns 6214
_refine_ls_number_restraints 0
_refine_ls_restrained_S_all 1.097
_refine_ls_R_factor_all 0.0687
_refine_ls_R_factor_gt 0.0535
_refine_ls_shift/su_max 0.001
_refine_ls_shift/su_mean 0.000
_refine_ls_structure_factor_coef Fsqd
_refine_ls_weighting_details 'calc w=1/[\s^2^(Fo^2^)+(0.0287P)^2^+2.1371P] where P=(Fo^2^+2Fc^2^)/3'
_refine_ls_weighting_scheme calc
_refine_ls_wR_factor_gt 0.1073
_refine_ls_wR_factor_ref 0.1140
_reflns_number_gt 5222
_reflns_number_total 6214
_reflns_threshold_expression >2sigma(I)
_cod_data_source_file c6ce01426g1.cif
_cod_data_source_block p-1
_cod_depositor_comments 'Adding full bibliography for 7226322--7226329.cif.'
_cod_original_cell_volume 1352.36(9)
_cod_database_code 7226328
_olex2_refinement_description
;
1. Fixed Uiso
 At 1.2 times of:
  All C(H) groups, All C(H,H) groups
 At 1.5 times of:
  All C(H,H,H) groups
2. Others
 Fixed Sof: C1(0.75) C2(0.75) H2(0.75) C3(0.75) H3(0.75) C4(0.75) C1'(0.25)
 C2'(0.25) H2'(0.25) C3'(0.25) H3'(0.25) C4'(0.25) H5A(0.75) H5B(0.25)
 H9A(0.75) H9B(0.25)
3.a Everything fixed:
 H3B, H2B, H1B, H1WA, H1WB
3.b Ternary CH refined with riding coordinates:
 C2'(H2'), C3'(H3')
3.c Secondary CH2 refined with riding coordinates:
 C18(H18A,H18B)
3.d Me refined with riding coordinates:
 C10(H10A,H10B,H10C), C11(H11A,H11B,H11C), C19(H19A,H19B,H19C), C7A(H7AA,H7AB,
 H7AC)
3.e Aromatic/amide H refined with riding coordinates:
 C2(H2), C3(H3), C5(H5A), C5(H5B), C8(H8), C9(H9A), C9(H9B), C14(H14),
 C15(H15), C16(H16), C17(H17), C2A(H2A), C3A(H3A), C5A(H5AA), C6A(H6A)
;
_olex2_submission_special_instructions 'No special instructions were received'

loop_
_space_group_symop_id
_space_group_symop_operation_xyz
1 'x, y, z'
2 '-x, -y, -z'

loop_
_atom_site_label
_atom_site_type_symbol
_atom_site_fract_x
_atom_site_fract_y
_atom_site_fract_z
_atom_site_U_iso_or_equiv
_atom_site_adp_type
_atom_site_occupancy
_atom_site_calc_flag
_atom_site_disorder_assembly
_atom_site_disorder_group
_atom_site_refinement_flags_posn
Se1 Se 0.17768(5) 0.20264(3) 0.00532(2) 0.02481(11) Uani 1 d . . .
O1 O 0.3792(4) -0.3877(2) 0.02936(16) 0.0307(6) Uani 1 d . . .
O2 O 0.4039(4) -0.3369(2) 0.20502(17) 0.0383(7) Uani 1 d . . .
N1 N 0.2022(4) 0.0514(2) -0.16157(17) 0.0223(6) Uani 1 d . . .
C1 C 0.2115(9) 0.0670(5) -0.0705(4) 0.0145(11) Uani 0.75 d A 1 .
C2 C 0.2536(6) -0.0206(3) -0.0371(3) 0.0193(8) Uani 0.75 d A 1 .
H2 H 0.2667 -0.0903 -0.0806 0.023 Uiso 0.75 calc A 1 R
C3 C 0.2751(5) -0.0072(3) 0.0532(3) 0.0182(8) Uani 0.75 d A 1 .
H3 H 0.2630 0.0634 0.0956 0.022 Uiso 0.75 calc A 1 R
C4 C 0.3154(12) -0.0925(7) 0.0913(6) 0.0181(14) Uani 0.75 d A 1 .
C1' C 0.261(3) 0.0568(19) -0.0743(15) 0.018(5) Uiso 0.25 d A 2 .
C2' C 0.3723(18) -0.0200(10) -0.0459(8) 0.017(2) Uiso 0.25 d . 2 .
H2' H 0.3206 -0.0985 -0.0791 0.021 Uiso 0.25 calc . 2 R
C3' C 0.4155(17) 0.0002(10) 0.0579(8) 0.018(2) Uiso 0.25 d . 2 .
H3' H 0.3717 0.0707 0.0954 0.022 Uiso 0.25 calc . 2 R
C4' C 0.358(4) -0.091(3) 0.098(2) 0.024(8) Uiso 0.25 d A 2 .
C5 C 0.3390(4) -0.2007(2) 0.0368(2) 0.0179(6) Uani 1 d . . .
H5A H 0.3377 -0.2190 -0.0284 0.021 Uiso 0.75 calc A 1 R
H5B H 0.3109 -0.2185 -0.0278 0.021 Uiso 0.25 calc A 2 R
C6 C 0.3638(4) -0.2801(3) 0.0764(2) 0.0214(7) Uani 1 d A . .
C7 C 0.3765(5) -0.2519(3) 0.1737(2) 0.0234(7) Uani 1 d . . .
C8 C 0.3603(4) -0.1458(3) 0.2290(2) 0.0243(7) Uani 1 d A . .
H8 H 0.3660 -0.1276 0.2943 0.029 Uiso 1 calc . . R
C9 C 0.3354(4) -0.0656(3) 0.1884(2) 0.0230(7) Uani 1 d . . .
H9A H 0.3319 0.0083 0.2267 0.028 Uiso 0.75 calc A 1 R
H9B H 0.3037 0.0044 0.2236 0.028 Uiso 0.25 calc A 2 R
C10 C 0.3642(5) -0.4200(3) -0.0697(2) 0.0282(8) Uani 1 d . . .
H10A H 0.3774 -0.4984 -0.0960 0.042 Uiso 1 calc . . R
H10B H 0.4624 -0.3767 -0.0895 0.042 Uiso 1 calc . . R
H10C H 0.2427 -0.4069 -0.0913 0.042 Uiso 1 calc . . R
C11 C 0.4142(6) -0.3147(4) 0.3022(2) 0.0388(9) Uani 1 d . . .
H11A H 0.4340 -0.3819 0.3157 0.058 Uiso 1 calc A . R
H11B H 0.2979 -0.2898 0.3261 0.058 Uiso 1 calc . . R
H11C H 0.5178 -0.2572 0.3318 0.058 Uiso 1 calc . . R
C12 C 0.1316(4) 0.2339(3) -0.1043(2) 0.0211(6) Uani 1 d A . .
C13 C 0.1533(4) 0.1443(3) -0.1814(2) 0.0210(7) Uani 1 d A . .
C14 C 0.1303(5) 0.1519(3) -0.2703(2) 0.0272(7) Uani 1 d . . .
H14 H 0.1437 0.0911 -0.3236 0.033 Uiso 1 calc A . R
C15 C 0.0876(5) 0.2501(3) -0.2784(2) 0.0299(8) Uani 1 d A . .
H15 H 0.0724 0.2569 -0.3381 0.036 Uiso 1 calc . . R
C16 C 0.0663(5) 0.3394(3) -0.2006(3) 0.0317(8) Uani 1 d . . .
H16 H 0.0375 0.4061 -0.2081 0.038 Uiso 1 calc A . R
C17 C 0.0864(4) 0.3325(3) -0.1131(2) 0.0268(7) Uani 1 d A . .
H17 H 0.0700 0.3931 -0.0603 0.032 Uiso 1 calc . . R
C18 C 0.2280(5) -0.0502(3) -0.2350(2) 0.0273(7) Uani 1 d A . .
H18A H 0.3223 -0.0877 -0.2126 0.033 Uiso 1 calc . . R
H18B H 0.2738 -0.0321 -0.2888 0.033 Uiso 1 calc . . R
C19 C 0.0470(6) -0.1265(3) -0.2645(3) 0.0419(10) Uani 1 d . . .
H19A H 0.0671 -0.1940 -0.3136 0.063 Uiso 1 calc A . R
H19B H -0.0457 -0.0898 -0.2876 0.063 Uiso 1 calc . . R
H19C H 0.0025 -0.1452 -0.2114 0.063 Uiso 1 calc . . R
S1A S -0.53355(11) 0.29412(7) 0.26705(5) 0.02283(18) Uani 1 d . . .
O1A O -0.4616(3) 0.2299(2) 0.18231(15) 0.0293(5) Uani 1 d . . .
O2A O -0.6960(3) 0.3440(2) 0.25130(18) 0.0348(6) Uani 1 d . . .
O3A O -0.5608(4) 0.2337(2) 0.33175(17) 0.0359(6) Uani 1 d . . .
C1A C -0.3570(4) 0.4048(3) 0.3239(2) 0.0208(6) Uani 1 d . . .
C2A C -0.3993(5) 0.4910(3) 0.3990(2) 0.0248(7) Uani 1 d . . .
H2A H -0.5234 0.4929 0.4159 0.030 Uiso 1 calc . . R
C3A C -0.2610(5) 0.5743(3) 0.4495(2) 0.0274(7) Uani 1 d . . .
H3A H -0.2915 0.6328 0.5006 0.033 Uiso 1 calc . . R
C4A C -0.0785(5) 0.5729(3) 0.4258(2) 0.0253(7) Uani 1 d . . .
C5A C -0.0378(5) 0.4872(3) 0.3495(2) 0.0257(7) Uani 1 d . . .
H5AA H 0.0861 0.4856 0.3322 0.031 Uiso 1 calc . . R
C6A C -0.1762(5) 0.4040(3) 0.2982(2) 0.0233(7) Uani 1 d . . .
H6A H -0.1469 0.3468 0.2458 0.028 Uiso 1 calc . . R
C7A C 0.0725(5) 0.6606(3) 0.4828(2) 0.0346(9) Uani 1 d . . .
H7AA H 0.0270 0.7326 0.4992 0.052 Uiso 1 calc . . R
H7AB H 0.1806 0.6611 0.4469 0.052 Uiso 1 calc . . R
H7AC H 0.1081 0.6452 0.5392 0.052 Uiso 1 calc . . R
O1B O -0.7388(4) 0.1134(2) 0.43055(19) 0.0398(7) Uani 1 d . . .
C1B C -0.6177(5) 0.0584(3) 0.4646(2) 0.0268(7) Uani 1 d . . .
C2B C -0.6912(5) -0.0248(3) 0.4966(2) 0.0286(8) Uani 1 d . . .
C3B C -0.5736(5) -0.0828(3) 0.5322(2) 0.0280(7) Uani 1 d . . .
O1W O -0.8353(4) 0.4351(2) 0.11785(18) 0.0366(6) Uani 1 d . . .
H3B H -0.6168 -0.1441 0.5539 0.050 Uiso 1 d . . .
H2B H -0.8273 -0.0449 0.4844 0.050 Uiso 1 d . . .
H1B H -0.6773 0.1623 0.3956 0.050 Uiso 1 d . . .
H1WA H -0.7799 0.4031 0.1607 0.050 Uiso 1 d . . .
H1WB H -0.7447 0.5007 0.1228 0.050 Uiso 1 d . . .

loop_
_atom_site_aniso_label
_atom_site_aniso_U_11
_atom_site_aniso_U_22
_atom_site_aniso_U_33
_atom_site_aniso_U_23
_atom_site_aniso_U_13
_atom_site_aniso_U_12
Se1 0.03073(19) 0.02195(19) 0.01903(16) 0.00598(13) 0.00241(12) -0.00624(13)
O1 0.0485(16) 0.0215(13) 0.0246(12) 0.0086(10) 0.0018(11) 0.0129(11)
O2 0.0655(19) 0.0317(15) 0.0259(13) 0.0169(12) 0.0005(12) 0.0197(13)
N1 0.0265(14) 0.0280(16) 0.0173(12) 0.0123(12) 0.0040(10) 0.0085(11)
C1 0.013(3) 0.012(2) 0.021(2) 0.0066(17) 0.003(2) 0.003(2)
C2 0.021(2) 0.014(2) 0.022(2) 0.0043(17) 0.0016(16) 0.0040(16)
C3 0.019(2) 0.012(2) 0.024(2) 0.0057(16) 0.0018(16) 0.0027(15)
C4 0.016(4) 0.018(3) 0.023(3) 0.010(2) 0.000(3) 0.000(3)
C5 0.0188(15) 0.0171(16) 0.0191(14) 0.0079(12) 0.0023(11) 0.0019(12)
C6 0.0220(16) 0.0186(16) 0.0243(16) 0.0069(13) 0.0020(12) 0.0056(12)
C7 0.0287(17) 0.0214(17) 0.0251(16) 0.0132(14) 0.0015(13) 0.0072(13)
C8 0.0286(17) 0.0260(18) 0.0195(15) 0.0079(14) 0.0034(13) 0.0072(14)
C9 0.0274(17) 0.0160(16) 0.0241(16) 0.0048(13) 0.0041(13) 0.0020(13)
C10 0.039(2) 0.0183(17) 0.0232(16) 0.0009(14) 0.0041(14) 0.0059(14)
C11 0.055(3) 0.046(3) 0.0269(18) 0.0259(18) 0.0011(17) 0.0131(19)
C12 0.0166(15) 0.0237(17) 0.0223(15) 0.0078(13) 0.0027(12) -0.0010(12)
C13 0.0157(15) 0.0244(17) 0.0253(16) 0.0111(14) 0.0022(12) 0.0038(12)
C14 0.0281(18) 0.032(2) 0.0216(16) 0.0079(15) 0.0036(13) 0.0071(14)
C15 0.0341(19) 0.032(2) 0.0300(18) 0.0176(16) 0.0022(15) 0.0110(15)
C16 0.0285(19) 0.031(2) 0.040(2) 0.0162(17) -0.0016(15) 0.0084(15)
C17 0.0218(16) 0.0245(18) 0.0325(18) 0.0069(15) 0.0003(13) 0.0049(13)
C18 0.0363(19) 0.0271(19) 0.0184(15) 0.0063(14) 0.0018(13) 0.0080(15)
C19 0.046(2) 0.024(2) 0.042(2) -0.0074(17) -0.0142(18) 0.0094(17)
S1A 0.0269(4) 0.0242(4) 0.0202(4) 0.0100(3) 0.0023(3) 0.0066(3)
O1A 0.0334(13) 0.0318(14) 0.0208(11) 0.0048(10) 0.0016(10) 0.0080(11)
O2A 0.0262(13) 0.0376(16) 0.0423(15) 0.0136(12) 0.0006(11) 0.0116(11)
O3A 0.0509(16) 0.0304(15) 0.0290(13) 0.0167(12) 0.0012(11) -0.0042(12)
C1A 0.0275(17) 0.0231(17) 0.0159(14) 0.0105(13) 0.0028(12) 0.0077(13)
C2A 0.0299(18) 0.0278(19) 0.0226(16) 0.0131(14) 0.0083(13) 0.0116(14)
C3A 0.044(2) 0.0212(18) 0.0203(15) 0.0086(14) 0.0073(14) 0.0107(15)
C4A 0.038(2) 0.0232(18) 0.0190(15) 0.0141(14) -0.0007(13) 0.0027(14)
C5A 0.0289(18) 0.0305(19) 0.0220(16) 0.0133(15) 0.0058(13) 0.0062(14)
C6A 0.0306(18) 0.0253(18) 0.0165(14) 0.0078(13) 0.0050(12) 0.0103(14)
C7A 0.049(2) 0.030(2) 0.0252(17) 0.0125(16) -0.0039(16) -0.0036(17)
O1B 0.0433(16) 0.0429(17) 0.0433(15) 0.0263(14) 0.0027(12) 0.0111(13)
C1B 0.0343(19) 0.0265(19) 0.0200(15) 0.0083(14) -0.0004(13) 0.0044(14)
C2B 0.0314(18) 0.029(2) 0.0238(16) 0.0080(15) 0.0022(14) 0.0016(14)
C3B 0.043(2) 0.0209(18) 0.0198(16) 0.0080(14) 0.0030(14) -0.0027(14)
O1W 0.0382(15) 0.0319(15) 0.0380(14) 0.0087(12) 0.0004(11) 0.0075(11)

loop_
_atom_type_symbol
_atom_type_description
_atom_type_scat_dispersion_real
_atom_type_scat_dispersion_imag
_atom_type_scat_source
C C 0.0033 0.0016 'International Tables Vol C Tables 4.2.6.8 and 6.1.1.4'
H H 0.0000 0.0000 'International Tables Vol C Tables 4.2.6.8 and 6.1.1.4'
N N 0.0061 0.0033 'International Tables Vol C Tables 4.2.6.8 and 6.1.1.4'
O O 0.0106 0.0060 'International Tables Vol C Tables 4.2.6.8 and 6.1.1.4'
S S 0.1246 0.1234 'International Tables Vol C Tables 4.2.6.8 and 6.1.1.4'
Se Se -0.0929 2.2259 'International Tables Vol C Tables 4.2.6.8 and 6.1.1.4'

loop_
_geom_angle_atom_site_label_1
_geom_angle_atom_site_label_2
_geom_angle_atom_site_label_3
_geom_angle
_geom_angle_site_symmetry_1
_geom_angle_site_symmetry_3
C1 Se1 C1' 9.2(6) . .
C1 Se1 C12 85.1(2) . .
C12 Se1 C1' 87.7(6) . .
C6 O1 C10 116.6(3) . .
C7 O2 C11 117.3(3) . .
C1 N1 C1' 16.7(8) . .
C1 N1 C13 112.0(3) . .
C1 N1 C18 126.2(3) . .
C1' N1 C13 121.8(10) . .
C1' N1 C18 115.5(9) . .
C13 N1 C18 121.7(3) . .
N1 C1 Se1 116.8(4) . .
N1 C1 C2 120.0(5) . .
C2 C1 Se1 123.1(4) . .
C1 C2 H2 118.8 . .
C3 C2 C1 122.4(4) . .
C3 C2 H2 118.8 . .
C2 C3 H3 117.5 . .
C2 C3 C4 125.0(5) . .
C4 C3 H3 117.5 . .
C5 C4 C3 123.8(6) . .
C5 C4 C9 117.8(6) . .
C9 C4 C3 118.4(6) . .
N1 C1' Se1 102.3(11) . .
N1 C1' C2' 128.0(16) . .
C2' C1' Se1 129.5(14) . .
C1' C2' H2' 110.9 . .
C1' C2' C3' 118.7(13) . .
C1' C2' C3' 113.5(12) . 2_655
C3' C2' H2' 110.9 . .
C3' C2' H2' 110.9 2_655 .
C3' C2' C3' 90.4(9) . 2_655
C2' C3' C2' 89.6(9) . 2_655
C2' C3' H3' 110.1 . .
C2' C3' H3' 110.1 2_655 .
C4' C3' C2' 119.9(15) . .
C4' C3' C2' 115.4(13) . 2_655
C4' C3' H3' 110.1 . .
C5 C4' C3' 117(2) . .
C9 C4' C3' 120(2) . .
C9 C4' C5 123(3) . .
C4 C5 C4' 12.9(12) . .
C4 C5 H5A 119.4 . .
C4 C5 H5B 115.5 . .
C4' C5 H5A 123.2 . .
C4' C5 H5B 122.0 . .
H5A C5 H5B 11.9 . .
C6 C5 C4 121.2(4) . .
C6 C5 C4' 115.9(13) . .
C6 C5 H5A 119.4 . .
C6 C5 H5B 122.0 . .
O1 C6 C5 125.4(3) . .
O1 C6 C7 114.9(3) . .
C5 C6 C7 119.7(3) . .
O2 C7 C6 114.4(3) . .
O2 C7 C8 125.2(3) . .
C8 C7 C6 120.4(3) . .
C7 C8 H8 120.2 . .
C7 C8 C9 119.6(3) . .
C9 C8 H8 120.2 . .
C4 C9 H9A 119.5 . .
C4 C9 H9B 116.3 . .
C4' C9 C4 12.9(13) . .
C4' C9 C8 117.5(15) . .
C4' C9 H9A 121.4 . .
C4' C9 H9B 121.2 . .
C8 C9 C4 121.0(4) . .
C8 C9 H9A 119.5 . .
C8 C9 H9B 121.2 . .
H9A C9 H9B 12.4 . .
O1 C10 H10A 109.5 . .
O1 C10 H10B 109.5 . .
O1 C10 H10C 109.5 . .
H10A C10 H10B 109.5 . .
H10A C10 H10C 109.5 . .
H10B C10 H10C 109.5 . .
O2 C11 H11A 109.5 . .
O2 C11 H11B 109.5 . .
O2 C11 H11C 109.5 . .
H11A C11 H11B 109.5 . .
H11A C11 H11C 109.5 . .
H11B C11 H11C 109.5 . .
C13 C12 Se1 111.1(2) . .
C13 C12 C17 121.3(3) . .
C17 C12 Se1 127.6(2) . .
C12 C13 N1 114.8(3) . .
C12 C13 C14 120.1(3) . .
C14 C13 N1 125.1(3) . .
C13 C14 H14 120.9 . .
C15 C14 C13 118.3(3) . .
C15 C14 H14 120.9 . .
C14 C15 H15 119.4 . .
C14 C15 C16 121.1(3) . .
C16 C15 H15 119.4 . .
C15 C16 H16 119.4 . .
C17 C16 C15 121.1(3) . .
C17 C16 H16 119.4 . .
C12 C17 H17 121.0 . .
C16 C17 C12 118.1(3) . .
C16 C17 H17 121.0 . .
N1 C18 H18A 109.5 . .
N1 C18 H18B 109.5 . .
N1 C18 C19 110.7(3) . .
H18A C18 H18B 108.1 . .
C19 C18 H18A 109.5 . .
C19 C18 H18B 109.5 . .
C18 C19 H19A 109.5 . .
C18 C19 H19B 109.5 . .
C18 C19 H19C 109.5 . .
H19A C19 H19B 109.5 . .
H19A C19 H19C 109.5 . .
H19B C19 H19C 109.5 . .
O1A S1A O3A 112.72(16) . .
O1A S1A C1A 106.38(15) . .
O2A S1A O1A 113.32(15) . .
O2A S1A O3A 112.62(16) . .
O2A S1A C1A 106.21(15) . .
O3A S1A C1A 104.78(15) . .
C2A C1A S1A 119.0(3) . .
C6A C1A S1A 121.4(2) . .
C6A C1A C2A 119.5(3) . .
C1A C2A H2A 119.8 . .
C3A C2A C1A 120.4(3) . .
C3A C2A H2A 119.8 . .
C2A C3A H3A 119.7 . .
C2A C3A C4A 120.6(3) . .
C4A C3A H3A 119.7 . .
C3A C4A C5A 118.6(3) . .
C3A C4A C7A 120.6(3) . .
C5A C4A C7A 120.7(3) . .
C4A C5A H5AA 119.5 . .
C6A C5A C4A 120.9(3) . .
C6A C5A H5AA 119.5 . .
C1A C6A C5A 119.9(3) . .
C1A C6A H6A 120.1 . .
C5A C6A H6A 120.1 . .
C4A C7A H7AA 109.5 . .
C4A C7A H7AB 109.5 . .
C4A C7A H7AC 109.5 . .
H7AA C7A H7AB 109.5 . .
H7AA C7A H7AC 109.5 . .
H7AB C7A H7AC 109.5 . .
C1B O1B H1B 114.2 . .
O1B C1B C2B 118.2(3) . .
O1B C1B C3B 122.5(3) . 2_456
C3B C1B C2B 119.3(3) 2_456 .
C1B C2B C3B 120.3(3) . .
C1B C2B H2B 115.0 . .
C3B C2B H2B 124.2 . .
C1B C3B C2B 120.4(3) 2_456 .
C1B C3B H3B 115.4 2_456 .
C2B C3B H3B 124.2 . .
H1WA O1W H1WB 103.9 . .

loop_
_geom_bond_atom_site_label_1
_geom_bond_atom_site_label_2
_geom_bond_distance
_geom_bond_site_symmetry_2
Se1 C1 1.813(6) .
Se1 C1' 2.06(2) .
Se1 C12 1.877(3) .
O1 C6 1.363(4) .
O1 C10 1.435(4) .
O2 C7 1.364(4) .
O2 C11 1.421(4) .
N1 C1 1.343(6) .
N1 C1' 1.36(2) .
N1 C13 1.408(4) .
N1 C18 1.463(4) .
C1 C2 1.441(7) .
C2 H2 0.9500 .
C2 C3 1.338(6) .
C3 H3 0.9500 .
C3 C4 1.455(9) .
C4 C5 1.411(9) .
C4 C9 1.413(9) .
C1' C2' 1.50(2) .
C2' H2' 1.0000 .
C2' C3' 1.565(18) 2_655
C2' C3' 1.541(16) .
C3' C2' 1.565(18) 2_655
C3' H3' 1.0000 .
C3' C4' 1.53(4) .
C4' C5 1.42(3) .
C4' C9 1.34(3) .
C5 H5A 0.9500 .
C5 H5B 0.9500 .
C5 C6 1.375(4) .
C6 C7 1.414(4) .
C7 C8 1.379(5) .
C8 H8 0.9500 .
C8 C9 1.395(5) .
C9 H9A 0.9500 .
C9 H9B 0.9500 .
C10 H10A 0.9800 .
C10 H10B 0.9800 .
C10 H10C 0.9800 .
C11 H11A 0.9800 .
C11 H11B 0.9800 .
C11 H11C 0.9800 .
C12 C13 1.391(4) .
C12 C17 1.396(5) .
C13 C14 1.403(4) .
C14 H14 0.9500 .
C14 C15 1.381(5) .
C15 H15 0.9500 .
C15 C16 1.394(5) .
C16 H16 0.9500 .
C16 C17 1.376(5) .
C17 H17 0.9500 .
C18 H18A 0.9900 .
C18 H18B 0.9900 .
C18 C19 1.515(5) .
C19 H19A 0.9800 .
C19 H19B 0.9800 .
C19 H19C 0.9800 .
S1A O1A 1.451(2) .
S1A O2A 1.450(2) .
S1A O3A 1.457(3) .
S1A C1A 1.779(3) .
C1A C2A 1.391(4) .
C1A C6A 1.390(4) .
C2A H2A 0.9500 .
C2A C3A 1.391(5) .
C3A H3A 0.9500 .
C3A C4A 1.391(5) .
C4A C5A 1.395(5) .
C4A C7A 1.505(5) .
C5A H5AA 0.9500 .
C5A C6A 1.394(5) .
C6A H6A 0.9500 .
C7A H7AA 0.9800 .
C7A H7AB 0.9800 .
C7A H7AC 0.9800 .
O1B C1B 1.372(4) .
O1B H1B 1.0348 .
C1B C2B 1.391(5) .
C1B C3B 1.389(5) 2_456
C2B C3B 1.395(5) .
C2B H2B 0.9892 .
C3B C1B 1.389(5) 2_456
C3B H3B 0.9834 .
O1W H1WA 0.9761 .
O1W H1WB 0.9984 .

loop_
_geom_torsion_atom_site_label_1
_geom_torsion_atom_site_label_2
_geom_torsion_atom_site_label_3
_geom_torsion_atom_site_label_4
_geom_torsion
_geom_torsion_site_symmetry_1
_geom_torsion_site_symmetry_4
Se1 C1 C2 C3 -1.5(7) . .
Se1 C1' C2' C3' 9(2) . .
Se1 C1' C2' C3' -95.7(17) . 2_655
Se1 C12 C13 N1 0.6(3) . .
Se1 C12 C13 C14 -178.2(2) . .
Se1 C12 C17 C16 177.1(3) . .
O1 C6 C7 O2 0.6(4) . .
O1 C6 C7 C8 -179.0(3) . .
O2 C7 C8 C9 179.0(3) . .
N1 C1 C2 C3 176.0(4) . .
N1 C1' C2' C3' 78(2) . 2_655
N1 C1' C2' C3' -177.5(15) . .
N1 C13 C14 C15 -178.1(3) . .
C1 Se1 C1' N1 62(4) . .
C1 Se1 C1' C2' -123(6) . .
C1 Se1 C12 C13 -2.3(3) . .
C1 Se1 C12 C17 179.5(4) . .
C1 N1 C1' Se1 -41(3) . .
C1 N1 C1' C2' 143(6) . .
C1 N1 C13 C12 2.3(5) . .
C1 N1 C13 C14 -179.0(4) . .
C1 N1 C18 C19 86.3(5) . .
C1 C2 C3 C4 179.2(6) . .
C2 C3 C4 C5 0.7(10) . .
C2 C3 C4 C9 179.6(5) . .
C3 C4 C5 C4' 115(8) . .
C3 C4 C5 C6 -175.3(5) . .
C3 C4 C9 C4' -107(8) . .
C3 C4 C9 C8 175.2(5) . .
C4 C5 C6 O1 176.8(5) . .
C4 C5 C6 C7 -3.6(6) . .
C1' Se1 C1 N1 -102(5) . .
C1' Se1 C1 C2 76(5) . .
C1' Se1 C12 C13 6.6(6) . .
C1' Se1 C12 C17 -171.6(6) . .
C1' N1 C1 Se1 125(4) . .
C1' N1 C1 C2 -53(4) . .
C1' N1 C13 C12 -13.0(10) . .
C1' N1 C13 C14 165.7(10) . .
C1' N1 C18 C19 101.3(10) . .
C1' C2' C3' C2' -117.3(15) . 2_655
C1' C2' C3' C4' 123.3(18) . .
C2' C3' C4' C5 26(2) . .
C2' C3' C4' C5 -80(2) 2_655 .
C2' C3' C4' C9 -157.2(16) . .
C2' C3' C4' C9 97(2) 2_655 .
C3' C2' C3' C2' 0.0 2_655 2_655
C3' C2' C3' C4' -119.4(17) 2_655 .
C3' C4' C5 C4 -89(7) . .
C3' C4' C5 C6 154.0(13) . .
C3' C4' C9 C4 97(8) . .
C3' C4' C9 C8 -153.7(14) . .
C4' C5 C6 O1 -169.7(13) . .
C4' C5 C6 C7 9.9(13) . .
C5 C4 C9 C4' 72(8) . .
C5 C4 C9 C8 -5.9(9) . .
C5 C4' C9 C4 -86(8) . .
C5 C4' C9 C8 23(2) . .
C5 C6 C7 O2 -179.0(3) . .
C5 C6 C7 C8 1.4(5) . .
C6 C7 C8 C9 -1.5(5) . .
C7 C8 C9 C4 3.8(6) . .
C7 C8 C9 C4' -10.4(14) . .
C9 C4 C5 C4' -64(7) . .
C9 C4 C5 C6 5.8(9) . .
C9 C4' C5 C4 94(8) . .
C9 C4' C5 C6 -23(2) . .
C10 O1 C6 C5 -1.3(5) . .
C10 O1 C6 C7 179.1(3) . .
C11 O2 C7 C6 -178.7(3) . .
C11 O2 C7 C8 0.8(5) . .
C12 Se1 C1 N1 3.8(4) . .
C12 Se1 C1 C2 -178.5(5) . .
C12 Se1 C1' N1 -12.0(10) . .
C12 Se1 C1' C2' 163.0(17) . .
C12 C13 C14 C15 0.6(5) . .
C13 N1 C1 Se1 -4.3(5) . .
C13 N1 C1 C2 178.0(4) . .
C13 N1 C1' Se1 16.4(13) . .
C13 N1 C1' C2' -158.7(15) . .
C13 N1 C18 C19 -90.2(4) . .
C13 C12 C17 C16 -0.9(5) . .
C13 C14 C15 C16 -0.5(5) . .
C14 C15 C16 C17 -0.3(6) . .
C15 C16 C17 C12 1.0(5) . .
C17 C12 C13 N1 178.9(3) . .
C17 C12 C13 C14 0.1(5) . .
C18 N1 C1 Se1 178.9(3) . .
C18 N1 C1 C2 1.2(7) . .
C18 N1 C1' Se1 -175.0(4) . .
C18 N1 C1' C2' 10(2) . .
C18 N1 C13 C12 179.2(3) . .
C18 N1 C13 C14 -2.1(5) . .
S1A C1A C2A C3A 174.9(3) . .
S1A C1A C6A C5A -174.3(2) . .
O1A S1A C1A C2A 168.7(2) . .
O1A S1A C1A C6A -14.8(3) . .
O2A S1A C1A C2A 47.7(3) . .
O2A S1A C1A C6A -135.8(3) . .
O3A S1A C1A C2A -71.7(3) . .
O3A S1A C1A C6A 104.8(3) . .
C1A C2A C3A C4A 0.0(5) . .
C2A C1A C6A C5A 2.1(5) . .
C2A C3A C4A C5A 1.2(5) . .
C2A C3A C4A C7A -177.5(3) . .
C3A C4A C5A C6A -0.6(5) . .
C4A C5A C6A C1A -1.0(5) . .
C6A C1A C2A C3A -1.6(5) . .
C7A C4A C5A C6A 178.1(3) . .
O1B C1B C2B C3B -179.8(3) . .
C1B C2B C3B C1B -0.3(6) . 2_456
C3B C1B C2B C3B 0.3(6) 2_456 .
